data_7718261
loop_
_publ_author_name
'Wang, Qin'
'Xu, Lingxi'
'Wang, Jilei'
'Yu, Yating'
'Bai, Xu'
'Jiang, Chutian'
'Chen, Qiaoling'
'Xu, Yan'

_publ_section_title
;
 C<sub>2</sub>O<sub>4</sub><sup>2-</sup>-templated [Ln<sub>2</sub>Ni]
 heterometallic compounds for enhanced magnetocaloric effects at low
 fields.
;
_journal_issue 7
_journal_name_full 'Dalton transactions (Cambridge, England : 2003)'
_journal_page_first 2930
_journal_page_last 2936
_journal_paper_doi 10.1039/d4dt03056g
_journal_volume 54
_journal_year 2025
_chemical_formula_sum 'C14 H18 N2 Ni O19 Sm2'
_chemical_formula_weight 877.71
_space_group_crystal_system triclinic
_space_group_IT_number 2
_space_group_name_Hall '-P 1'
_space_group_name_H-M_alt 'P -1'
_atom_sites_solution_hydrogens mixed
_audit_creation_method SHELXL-2018/3
_audit_update_record
;
2024-09-09 deposited with the CCDC.	2025-01-03 downloaded from the CCDC.
;
_cell_angle_alpha 75.925(4)
_cell_angle_beta 85.723(3)
_cell_angle_gamma 72.704(3)
_cell_formula_units_Z 2
_cell_length_a 7.276(2)
_cell_length_b 10.250(3)
_cell_length_c 17.097(5)
_cell_measurement_reflns_used 4616
_cell_measurement_temperature 296(2)
_cell_measurement_theta_max 27.3175
_cell_measurement_theta_min 2.4565
_cell_volume 1180.9(6)
_computing_cell_refinement 'SAINT (Bruker, 2005)'
_computing_data_collection 'APEX2 (Bruker, 2005)'
_computing_data_reduction SAINT
_computing_molecular_graphics SHELXTL
_computing_publication_material SHELXTL
_computing_structure_refinement 'SHELXL-2018/3 (Sheldrick, 2018)'
_computing_structure_solution 'SHELXT 2018/2 (Sheldrick, 2018)'
_diffrn_ambient_temperature 296(2)
_diffrn_measured_fraction_theta_full 0.987
_diffrn_measured_fraction_theta_max 0.881
_diffrn_measurement_device_type 'Bruker Apex2 CCD'
_diffrn_measurement_method '\w scans'
_diffrn_radiation_type MoK\a
_diffrn_radiation_wavelength 0.71073
_diffrn_reflns_av_R_equivalents 0.0357
_diffrn_reflns_av_unetI/netI 0.0448
_diffrn_reflns_Laue_measured_fraction_full 0.987
_diffrn_reflns_Laue_measured_fraction_max 0.881
_diffrn_reflns_limit_h_max 9
_diffrn_reflns_limit_h_min -8
_diffrn_reflns_limit_k_max 13
_diffrn_reflns_limit_k_min -12
_diffrn_reflns_limit_l_max 22
_diffrn_reflns_limit_l_min -17
_diffrn_reflns_number 9350
_diffrn_reflns_point_group_measured_fraction_full 0.987
_diffrn_reflns_point_group_measured_fraction_max 0.881
_diffrn_reflns_theta_full 25.242
_diffrn_reflns_theta_max 27.317
_diffrn_reflns_theta_min 1.228
_exptl_absorpt_coefficient_mu 5.792
_exptl_absorpt_correction_T_max 0.543
_exptl_absorpt_correction_T_min 0.458
_exptl_absorpt_correction_type multi-scan
_exptl_crystal_colour blue
_exptl_crystal_density_diffrn 2.469
_exptl_crystal_description blocky-shaped
_exptl_crystal_F_000 840
_exptl_crystal_size_max 0.160
_exptl_crystal_size_mid 0.130
_exptl_crystal_size_min 0.120
_refine_diff_density_max 1.325
_refine_diff_density_min -0.833
_refine_diff_density_rms 0.185
_refine_ls_extinction_method none
_refine_ls_goodness_of_fit_ref 1.082
_refine_ls_hydrogen_treatment constr
_refine_ls_matrix_type full
_refine_ls_number_parameters 343
_refine_ls_number_reflns 4691
_refine_ls_number_restraints 753
_refine_ls_restrained_S_all 1.085
_refine_ls_R_factor_all 0.0366
_refine_ls_R_factor_gt 0.0292
_refine_ls_shift/su_max 0.002
_refine_ls_shift/su_mean 0.000
_refine_ls_structure_factor_coef Fsqd
_refine_ls_weighting_details 'w=1/[\s^2^(Fo^2^)+(0.0311P)^2^+3.0685P] where P=(Fo^2^+2Fc^2^)/3'
_refine_ls_weighting_scheme calc
_refine_ls_wR_factor_gt 0.0727
_refine_ls_wR_factor_ref 0.0777
_reflns_Friedel_coverage 0.000
_reflns_number_gt 4074
_reflns_number_total 4691
_reflns_threshold_expression 'I > 2\s(I)'
_cod_data_source_file d4dt03056g2.cif
_cod_data_source_block Sm2Ni
_cod_original_cell_volume 1180.8(6)
_cod_database_code 7718261
_shelx_shelxl_version_number 2018/3
_shelx_space_group_comment
;
The symmetry employed for this shelxl refinement is uniquely defined
by the following loop, which should always be used as a source of
symmetry information in preference to the above space-group names.
They are only intended as comments.
;
_shelx_estimated_absorpt_t_min 0.458
_shelx_estimated_absorpt_t_max 0.543
_exptl_absorpt_special_details '(SADABS; Sheldrick, 2003)'

loop_
_space_group_symop_operation_xyz
'x, y, z'
'-x, -y, -z'

loop_
_atom_site_label
_atom_site_type_symbol
_atom_site_fract_x
_atom_site_fract_y
_atom_site_fract_z
_atom_site_U_iso_or_equiv
_atom_site_adp_type
_atom_site_occupancy
_atom_site_site_symmetry_order
_atom_site_calc_flag
_atom_site_refinement_flags_posn
_atom_site_refinement_flags_adp
_atom_site_refinement_flags_occupancy
_atom_site_disorder_assembly
_atom_site_disorder_group
Sm1 Sm 0.64065(4) 0.22531(3) 0.55468(2) 0.01343(8) Uani 1 1 d . . . . .
Sm2 Sm 0.59272(4) 0.28306(3) 0.92035(2) 0.01761(9) Uani 1 1 d . . . . .
Ni3 Ni -0.19222(10) 0.52564(7) 0.77309(4) 0.01514(15) Uani 1 1 d . . . . .
O7 O 0.3799(6) 0.4115(4) 0.5635(3) 0.0290(9) Uani 1 1 d . U . . .
O8 O 0.1787(6) 0.6242(4) 0.5212(2) 0.0227(8) Uani 1 1 d . U . . .
O9 O -0.4517(7) 0.1510(5) 0.8243(3) 0.0374(10) Uani 1 1 d . U . . .
O10 O 0.2789(6) -0.0356(4) 1.0117(3) 0.0270(9) Uani 1 1 d . U . . .
O11 O -0.2556(6) 0.3287(4) 0.6554(2) 0.0256(8) Uani 1 1 d . U . . .
O14 O -0.4346(6) 0.1271(4) 0.6975(2) 0.0250(9) Uani 1 1 d . U . . .
O15 O 0.7359(6) 0.0066(4) 0.5058(2) 0.0225(8) Uani 1 1 d . U . . .
O16 O -0.2602(6) 0.3408(4) 0.7842(2) 0.0223(8) Uani 1 1 d . U . . .
O17 O 0.3449(6) 0.1695(4) 0.9717(2) 0.0258(9) Uani 1 1 d . U . . .
O18 O 0.6174(6) -0.1133(4) 0.4393(2) 0.0237(9) Uani 1 1 d . U . . .
O1W O 1.1751(11) 0.0919(10) 0.7355(5) 0.102(3) Uani 1 1 d D U . . .
H1WA H 1.214755 0.020702 0.699198 0.154 Uiso 1 1 d DR U . . .
H1WB H 1.103936 0.157537 0.693465 0.154 Uiso 1 1 d DR U . . .
O2W O 0.9344(8) 0.2232(6) 0.9458(4) 0.0644(18) Uani 1 1 d . . . . .
O3W O 0.9673(6) 0.0862(4) 0.5989(3) 0.0275(9) Uani 1 1 d . U . . .
N1 N -0.1515(7) 0.6981(5) 0.8040(3) 0.0242(9) Uani 1 1 d . U . . .
N2 N -0.0505(7) 0.5867(5) 0.6630(3) 0.0205(8) Uani 1 1 d . U . . .
C1 C 0.1386(9) 0.4986(6) 0.8553(4) 0.0295(11) Uani 1 1 d . U . . .
C2 C 0.0206(9) 0.6477(6) 0.8561(4) 0.0298(11) Uani 1 1 d . U . . .
H2A H -0.019865 0.652298 0.910926 0.036 Uiso 1 1 calc R U . . .
H2B H 0.100989 0.709827 0.838187 0.036 Uiso 1 1 calc R U . . .
C3 C -0.2029(8) 0.6320(6) 0.5998(3) 0.0249(11) Uani 1 1 d . U . . .
H3A H -0.185119 0.557857 0.571435 0.030 Uiso 1 1 calc R U . . .
H3B H -0.187361 0.714474 0.560960 0.030 Uiso 1 1 calc R U . . .
C4 C -0.4090(9) 0.6664(6) 0.6340(4) 0.0238(10) Uani 1 1 d . U . . .
C5 C -0.1228(9) 0.7911(6) 0.7262(3) 0.0231(10) Uani 1 1 d . U . . .
H5A H -0.068618 0.861695 0.735666 0.028 Uiso 1 1 calc R U . . .
H5B H -0.245798 0.838838 0.699496 0.028 Uiso 1 1 calc R U . . .
C6 C 0.0110(9) 0.7065(6) 0.6730(4) 0.0233(10) Uani 1 1 d . U . . .
H6A H 0.017940 0.767492 0.620418 0.028 Uiso 1 1 calc R U . . .
H6B H 0.139102 0.671551 0.696152 0.028 Uiso 1 1 calc R U . . .
C7 C -0.3316(9) 0.7556(6) 0.8468(4) 0.0269(11) Uani 1 1 d . U . . .
H7A H -0.429768 0.814318 0.807634 0.032 Uiso 1 1 calc R U . . .
H7B H -0.307971 0.813638 0.879819 0.032 Uiso 1 1 calc R U . . .
C8 C -0.4042(9) 0.6371(6) 0.9005(4) 0.0228(11) Uani 1 1 d . U . . .
C9 C 0.1111(9) 0.4727(6) 0.6444(4) 0.0250(11) Uani 1 1 d . U . . .
H9A H 0.060529 0.397869 0.638821 0.030 Uiso 1 1 calc R U . . .
H9B H 0.197159 0.435581 0.690393 0.030 Uiso 1 1 calc R U . . .
C10 C 0.2294(8) 0.5089(6) 0.5695(3) 0.0185(10) Uani 1 1 d . U . . .
C11 C -0.4027(9) 0.1799(6) 0.7520(3) 0.0236(11) Uani 1 1 d . U . . .
C12 C -0.2962(8) 0.2925(6) 0.7273(3) 0.0189(10) Uani 1 1 d . U . . .
C13 C 0.3908(8) 0.0397(6) 0.9951(3) 0.0185(11) Uani 1 1 d . U . . .
C14 C 0.6018(8) -0.0310(5) 0.4839(3) 0.0187(11) Uani 1 1 d . U . . .
O1 O 0.3077(7) 0.4581(5) 0.8818(3) 0.0476(12) Uani 1 1 d . U . . .
O2 O 0.0628(6) 0.4207(4) 0.8308(2) 0.0264(8) Uani 1 1 d . U . . .
O3 O -0.5265(6) 0.6674(4) 0.9527(2) 0.0280(9) Uani 1 1 d . U . . .
O4 O -0.3368(6) 0.5161(4) 0.8848(2) 0.0219(8) Uani 1 1 d . U . . .
O5 O -0.5430(6) 0.7206(5) 0.5834(2) 0.0288(9) Uani 1 1 d . U . . .
O6 O -0.4331(6) 0.6351(4) 0.7084(2) 0.0273(8) Uani 1 1 d . U . . .

loop_
_atom_site_aniso_label
_atom_site_aniso_U_11
_atom_site_aniso_U_22
_atom_site_aniso_U_33
_atom_site_aniso_U_23
_atom_site_aniso_U_13
_atom_site_aniso_U_12
Sm1 0.01388(15) 0.01525(14) 0.01257(15) -0.00499(10) 0.00121(10) -0.00516(10)
Sm2 0.02453(17) 0.02002(15) 0.01204(15) -0.00280(11) 0.00100(12) -0.01303(12)
Ni3 0.0166(4) 0.0168(3) 0.0123(3) -0.0021(3) 0.0007(3) -0.0065(3)
O7 0.025(2) 0.0230(19) 0.034(2) -0.0081(17) 0.0104(18) -0.0001(17)
O8 0.0258(19) 0.0228(18) 0.0197(19) -0.0023(15) 0.0043(16) -0.0105(16)
O9 0.060(3) 0.043(2) 0.023(2) -0.0091(18) 0.006(2) -0.034(2)
O10 0.022(2) 0.026(2) 0.033(2) -0.0001(18) 0.0008(18) -0.0134(17)
O11 0.036(2) 0.0312(18) 0.0181(18) -0.0098(15) 0.0066(16) -0.0208(16)
O14 0.037(2) 0.0281(19) 0.0175(19) -0.0069(16) 0.0001(17) -0.0191(17)
O15 0.020(2) 0.0248(19) 0.028(2) -0.0136(17) -0.0027(17) -0.0076(16)
O16 0.0289(19) 0.0270(17) 0.0175(17) -0.0068(14) 0.0022(15) -0.0172(15)
O17 0.022(2) 0.0224(18) 0.032(2) -0.0001(17) -0.0021(17) -0.0091(16)
O18 0.025(2) 0.027(2) 0.025(2) -0.0126(17) 0.0052(17) -0.0120(17)
O1W 0.074(5) 0.147(7) 0.099(6) -0.021(5) -0.008(4) -0.056(5)
O2W 0.034(3) 0.059(3) 0.087(5) 0.031(3) -0.025(3) -0.027(3)
O3W 0.017(2) 0.033(2) 0.033(2) -0.0117(19) -0.0033(18) -0.0043(18)
N1 0.029(2) 0.0234(18) 0.0203(19) -0.0046(16) 0.0034(17) -0.0088(16)
N2 0.0228(18) 0.0219(17) 0.0188(18) -0.0060(15) 0.0045(16) -0.0093(15)
C1 0.028(2) 0.028(2) 0.030(2) 0.003(2) -0.007(2) -0.013(2)
C2 0.035(2) 0.029(2) 0.027(2) -0.005(2) -0.002(2) -0.014(2)
C3 0.026(2) 0.029(2) 0.019(2) -0.0028(19) 0.0012(19) -0.0090(19)
C4 0.025(2) 0.024(2) 0.022(2) -0.0034(19) 0.0006(19) -0.0097(19)
C5 0.028(2) 0.023(2) 0.019(2) -0.0045(18) 0.0046(19) -0.0114(18)
C6 0.026(2) 0.024(2) 0.021(2) -0.0032(18) 0.0052(19) -0.0112(18)
C7 0.035(2) 0.023(2) 0.022(2) -0.0064(19) 0.010(2) -0.010(2)
C8 0.028(2) 0.023(2) 0.019(2) -0.0051(19) 0.003(2) -0.011(2)
C9 0.026(2) 0.023(2) 0.026(2) -0.0031(19) 0.005(2) -0.0091(19)
C10 0.020(2) 0.022(2) 0.017(2) -0.0084(19) 0.004(2) -0.0088(19)
C11 0.031(3) 0.025(2) 0.017(2) -0.006(2) 0.003(2) -0.013(2)
C12 0.023(2) 0.023(2) 0.015(2) -0.0094(19) 0.0035(19) -0.0098(19)
C13 0.021(3) 0.022(3) 0.015(3) -0.002(2) 0.001(2) -0.013(2)
C14 0.022(3) 0.017(2) 0.018(3) -0.004(2) -0.001(2) -0.007(2)
O1 0.034(2) 0.043(2) 0.061(3) 0.010(2) -0.025(2) -0.017(2)
O2 0.0263(18) 0.0260(17) 0.0261(18) 0.0022(15) -0.0073(16) -0.0110(15)
O3 0.034(2) 0.032(2) 0.021(2) -0.0103(17) 0.0086(18) -0.0122(18)
O4 0.0294(19) 0.0204(16) 0.0183(18) -0.0056(14) 0.0067(15) -0.0116(15)
O5 0.023(2) 0.043(2) 0.018(2) -0.0001(17) -0.0069(16) -0.0096(18)
O6 0.0211(17) 0.0370(18) 0.0204(17) -0.0011(15) 0.0012(15) -0.0080(15)

loop_
_atom_type_symbol
_atom_type_description
_atom_type_scat_dispersion_real
_atom_type_scat_dispersion_imag
_atom_type_scat_source
C C 0.0033 0.0016 'International Tables Vol C Tables 4.2.6.8 and 6.1.1.4'
Sm Sm -0.1638 3.4418 'International Tables Vol C Tables 4.2.6.8 and 6.1.1.4'
N N 0.0061 0.0033 'International Tables Vol C Tables 4.2.6.8 and 6.1.1.4'
Ni Ni 0.3393 1.1124 'International Tables Vol C Tables 4.2.6.8 and 6.1.1.4'
O O 0.0106 0.0060 'International Tables Vol C Tables 4.2.6.8 and 6.1.1.4'
H H 0.0000 0.0000 'International Tables Vol C Tables 4.2.6.8 and 6.1.1.4'

loop_
_geom_angle_atom_site_label_1
_geom_angle_atom_site_label_2
_geom_angle_atom_site_label_3
_geom_angle
_geom_angle_site_symmetry_1
_geom_angle_site_symmetry_3
_geom_angle_publ_flag
O7 Sm1 O5 83.88(15) . 2_566 ?
O7 Sm1 O8 92.27(14) . 2_666 ?
O5 Sm1 O8 73.35(14) 2_566 2_666 ?
O7 Sm1 O3W 148.22(15) . . ?
O5 Sm1 O3W 121.97(14) 2_566 . ?
O8 Sm1 O3W 79.68(14) 2_666 . ?
O7 Sm1 O18 80.37(14) . 2_656 ?
O5 Sm1 O18 76.42(14) 2_566 2_656 ?
O8 Sm1 O18 149.48(14) 2_666 2_656 ?
O3W Sm1 O18 120.98(14) . 2_656 ?
O7 Sm1 O15 141.37(14) . . ?
O5 Sm1 O15 71.10(14) 2_566 . ?
O8 Sm1 O15 107.42(13) 2_666 . ?
O3W Sm1 O15 69.64(13) . . ?
O18 Sm1 O15 65.69(13) 2_656 . ?
O7 Sm1 O14 85.09(14) . 1_655 ?
O5 Sm1 O14 145.62(14) 2_566 1_655 ?
O8 Sm1 O14 139.63(13) 2_666 1_655 ?
O3W Sm1 O14 81.76(14) . 1_655 ?
O18 Sm1 O14 69.67(13) 2_656 1_655 ?
O15 Sm1 O14 99.07(13) . 1_655 ?
O7 Sm1 O11 76.96(15) . 1_655 ?
O5 Sm1 O11 141.95(14) 2_566 1_655 ?
O8 Sm1 O11 74.89(13) 2_666 1_655 ?
O3W Sm1 O11 71.26(14) . 1_655 ?
O18 Sm1 O11 130.68(13) 2_656 1_655 ?
O15 Sm1 O11 139.56(13) . 1_655 ?
O14 Sm1 O11 65.25(12) 1_655 1_655 ?
O1 Sm2 O3 85.08(18) . 2_567 ?
O1 Sm2 O2W 147.59(18) . . ?
O3 Sm2 O2W 89.8(2) 2_567 . ?
O1 Sm2 O17 76.11(15) . . ?
O3 Sm2 O17 77.26(14) 2_567 . ?
O2W Sm2 O17 133.75(15) . . ?
O1 Sm2 O10 142.65(15) . 2_657 ?
O3 Sm2 O10 87.98(14) 2_567 2_657 ?
O2W Sm2 O10 68.79(15) . 2_657 ?
O17 Sm2 O10 66.57(13) . 2_657 ?
O1 Sm2 O9 92.44(18) . 1_655 ?
O3 Sm2 O9 147.94(14) 2_567 1_655 ?
O2W Sm2 O9 108.0(2) . 1_655 ?
O17 Sm2 O9 71.15(15) . 1_655 ?
O10 Sm2 O9 74.77(15) 2_657 1_655 ?
O1 Sm2 O16 92.18(17) . 1_655 ?
O3 Sm2 O16 147.39(13) 2_567 1_655 ?
O2W Sm2 O16 75.29(17) . 1_655 ?
O17 Sm2 O16 133.55(13) . 1_655 ?
O10 Sm2 O16 112.25(14) 2_657 1_655 ?
O9 Sm2 O16 64.53(13) 1_655 1_655 ?
O1 Sm2 O4 71.54(15) . 1_655 ?
O3 Sm2 O4 83.41(13) 2_567 1_655 ?
O2W Sm2 O4 76.09(16) . 1_655 ?
O17 Sm2 O4 143.46(13) . 1_655 ?
O10 Sm2 O4 143.81(13) 2_657 1_655 ?
O9 Sm2 O4 126.05(13) 1_655 1_655 ?
O16 Sm2 O4 65.05(12) 1_655 1_655 ?
O6 Ni3 O2 175.53(17) . . ?
O6 Ni3 O16 90.94(17) . . ?
O2 Ni3 O16 91.29(16) . . ?
O6 Ni3 N1 95.05(19) . . ?
O2 Ni3 N1 84.14(18) . . ?
O16 Ni3 N1 159.89(18) . . ?
O6 Ni3 O4 93.97(16) . . ?
O2 Ni3 O4 90.21(16) . . ?
O16 Ni3 O4 80.64(15) . . ?
N1 Ni3 O4 79.80(17) . . ?
O6 Ni3 N2 83.66(17) . . ?
O2 Ni3 N2 91.90(18) . . ?
O16 Ni3 N2 113.49(17) . . ?
N1 Ni3 N2 86.29(18) . . ?
O4 Ni3 N2 165.65(16) . . ?
C10 O7 Sm1 176.3(4) . . ?
C10 O8 Sm1 131.7(4) . 2_666 ?
C11 O9 Sm2 121.7(4) . 1_455 ?
C13 O10 Sm2 118.9(4) . 2_657 ?
C12 O11 Sm1 119.5(3) . 1_455 ?
C11 O14 Sm1 119.6(3) . 1_455 ?
C14 O15 Sm1 116.6(3) . . ?
C12 O16 Ni3 126.7(3) . . ?
C12 O16 Sm2 120.2(3) . 1_455 ?
Ni3 O16 Sm2 107.87(16) . 1_455 ?
C13 O17 Sm2 119.1(4) . . ?
C14 O18 Sm1 117.4(3) . 2_656 ?
H1WA O1W H1WB 89.4 . . ?
C5 N1 C2 112.3(5) . . ?
C5 N1 C7 114.2(5) . . ?
C2 N1 C7 112.9(5) . . ?
C5 N1 Ni3 104.6(4) . . ?
C2 N1 Ni3 107.6(3) . . ?
C7 N1 Ni3 104.3(4) . . ?
C9 N2 C6 112.5(4) . . ?
C9 N2 C3 110.0(4) . . ?
C6 N2 C3 111.4(4) . . ?
C9 N2 Ni3 113.3(3) . . ?
C6 N2 Ni3 104.4(3) . . ?
C3 N2 Ni3 104.8(3) . . ?
O1 C1 O2 123.1(6) . . ?
O1 C1 C2 117.6(6) . . ?
O2 C1 C2 119.3(5) . . ?
N1 C2 C1 113.1(5) . . ?
N1 C2 H2A 109.0 . . ?
C1 C2 H2A 109.0 . . ?
N1 C2 H2B 109.0 . . ?
C1 C2 H2B 109.0 . . ?
H2A C2 H2B 107.8 . . ?
N2 C3 C4 113.5(5) . . ?
N2 C3 H3A 108.9 . . ?
C4 C3 H3A 108.9 . . ?
N2 C3 H3B 108.9 . . ?
C4 C3 H3B 108.9 . . ?
H3A C3 H3B 107.7 . . ?
O6 C4 O5 124.5(6) . . ?
O6 C4 C3 119.1(5) . . ?
O5 C4 C3 116.4(5) . . ?
N1 C5 C6 110.1(5) . . ?
N1 C5 H5A 109.6 . . ?
C6 C5 H5A 109.6 . . ?
N1 C5 H5B 109.6 . . ?
C6 C5 H5B 109.6 . . ?
H5A C5 H5B 108.2 . . ?
N2 C6 C5 113.0(5) . . ?
N2 C6 H6A 109.0 . . ?
C5 C6 H6A 109.0 . . ?
N2 C6 H6B 109.0 . . ?
C5 C6 H6B 109.0 . . ?
H6A C6 H6B 107.8 . . ?
N1 C7 C8 111.2(5) . . ?
N1 C7 H7A 109.4 . . ?
C8 C7 H7A 109.4 . . ?
N1 C7 H7B 109.4 . . ?
C8 C7 H7B 109.4 . . ?
H7A C7 H7B 108.0 . . ?
O3 C8 O4 125.8(5) . . ?
O3 C8 C7 118.0(5) . . ?
O4 C8 C7 116.2(5) . . ?
N2 C9 C10 117.1(5) . . ?
N2 C9 H9A 108.0 . . ?
C10 C9 H9A 108.0 . . ?
N2 C9 H9B 108.0 . . ?
C10 C9 H9B 108.0 . . ?
H9A C9 H9B 107.3 . . ?
O8 C10 O7 125.2(5) . . ?
O8 C10 C9 121.4(5) . . ?
O7 C10 C9 113.3(5) . . ?
O9 C11 O14 126.1(5) . . ?
O9 C11 C12 117.0(5) . . ?
O14 C11 C12 116.9(5) . . ?
O11 C12 O16 126.2(5) . . ?
O11 C12 C11 118.4(5) . . ?
O16 C12 C11 115.5(5) . . ?
O17 C13 O10 126.7(5) . . ?
O17 C13 C13 117.5(6) . 2_657 ?
O10 C13 C13 115.8(6) . 2_657 ?
O18 C14 O15 126.4(5) . . ?
O18 C14 C14 117.0(6) . 2_656 ?
O15 C14 C14 116.6(6) . 2_656 ?
C1 O1 Sm2 151.1(4) . . ?
C1 O2 Ni3 113.6(4) . . ?
C8 O3 Sm2 147.7(4) . 2_567 ?
C8 O4 Ni3 112.1(3) . . ?
C8 O4 Sm2 138.2(4) . 1_455 ?
Ni3 O4 Sm2 105.94(15) . 1_455 ?
C4 O5 Sm1 147.6(4) . 2_566 ?
C4 O6 Ni3 115.2(4) . . ?

loop_
_geom_bond_atom_site_label_1
_geom_bond_atom_site_label_2
_geom_bond_distance
_geom_bond_site_symmetry_2
_geom_bond_publ_flag
Sm1 O7 2.282(4) . ?
Sm1 O5 2.401(4) 2_566 ?
Sm1 O8 2.402(4) 2_666 ?
Sm1 O3W 2.446(4) . ?
Sm1 O18 2.459(4) 2_656 ?
Sm1 O15 2.471(4) . ?
Sm1 O14 2.492(4) 1_655 ?
Sm1 O11 2.493(4) 1_655 ?
Sm2 O1 2.317(5) . ?
Sm2 O3 2.332(4) 2_567 ?
Sm2 O2W 2.423(5) . ?
Sm2 O17 2.428(4) . ?
Sm2 O10 2.445(4) 2_657 ?
Sm2 O9 2.461(4) 1_655 ?
Sm2 O16 2.500(4) 1_655 ?
Sm2 O4 2.512(4) 1_655 ?
Ni3 O6 2.017(4) . ?
Ni3 O2 2.036(4) . ?
Ni3 O16 2.059(4) . ?
Ni3 N1 2.069(5) . ?
Ni3 O4 2.105(4) . ?
Ni3 N2 2.126(5) . ?
O7 C10 1.260(7) . ?
O8 C10 1.235(7) . ?
O9 C11 1.250(7) . ?
O10 C13 1.254(6) . ?
O11 C12 1.235(7) . ?
O14 C11 1.251(7) . ?
O15 C14 1.260(7) . ?
O16 C12 1.268(6) . ?
O17 C13 1.240(6) . ?
O18 C14 1.245(6) . ?
O1W H1WA 1.0341 . ?
O1W H1WB 0.9220 . ?
N1 C5 1.477(7) . ?
N1 C2 1.478(8) . ?
N1 C7 1.486(7) . ?
N2 C9 1.468(7) . ?
N2 C6 1.476(7) . ?
N2 C3 1.497(7) . ?
C1 O1 1.256(7) . ?
C1 O2 1.256(7) . ?
C1 C2 1.517(9) . ?
C2 H2A 0.9700 . ?
C2 H2B 0.9700 . ?
C3 C4 1.539(8) . ?
C3 H3A 0.9700 . ?
C3 H3B 0.9700 . ?
C4 O6 1.246(7) . ?
C4 O5 1.256(7) . ?
C5 C6 1.509(8) . ?
C5 H5A 0.9700 . ?
C5 H5B 0.9700 . ?
C6 H6A 0.9700 . ?
C6 H6B 0.9700 . ?
C7 C8 1.537(8) . ?
C7 H7A 0.9700 . ?
C7 H7B 0.9700 . ?
C8 O3 1.240(7) . ?
C8 O4 1.278(7) . ?
C9 C10 1.521(8) . ?
C9 H9A 0.9700 . ?
C9 H9B 0.9700 . ?
C11 C12 1.535(8) . ?
C13 C13 1.556(11) 2_657 ?
C14 C14 1.545(11) 2_656 ?

loop_
_geom_torsion_atom_site_label_1
_geom_torsion_atom_site_label_2
_geom_torsion_atom_site_label_3
_geom_torsion_atom_site_label_4
_geom_torsion
_geom_torsion_site_symmetry_1
_geom_torsion_site_symmetry_2
_geom_torsion_site_symmetry_3
_geom_torsion_site_symmetry_4
_geom_torsion_publ_flag
C5 N1 C2 C1 -101.3(6) . . . . ?
C7 N1 C2 C1 127.8(5) . . . . ?
Ni3 N1 C2 C1 13.3(6) . . . . ?
O1 C1 C2 N1 163.8(6) . . . . ?
O2 C1 C2 N1 -18.1(8) . . . . ?
C9 N2 C3 C4 141.0(5) . . . . ?
C6 N2 C3 C4 -93.5(6) . . . . ?
Ni3 N2 C3 C4 18.8(5) . . . . ?
N2 C3 C4 O6 -10.5(8) . . . . ?
N2 C3 C4 O5 171.9(5) . . . . ?
C2 N1 C5 C6 72.5(6) . . . . ?
C7 N1 C5 C6 -157.3(5) . . . . ?
Ni3 N1 C5 C6 -43.9(5) . . . . ?
C9 N2 C6 C5 -154.2(5) . . . . ?
C3 N2 C6 C5 81.7(6) . . . . ?
Ni3 N2 C6 C5 -30.9(5) . . . . ?
N1 C5 C6 N2 53.0(7) . . . . ?
C5 N1 C7 C8 152.0(5) . . . . ?
C2 N1 C7 C8 -78.1(6) . . . . ?
Ni3 N1 C7 C8 38.5(5) . . . . ?
N1 C7 C8 O3 164.4(5) . . . . ?
N1 C7 C8 O4 -18.1(8) . . . . ?
C6 N2 C9 C10 -58.0(7) . . . . ?
C3 N2 C9 C10 66.9(6) . . . . ?
Ni3 N2 C9 C10 -176.2(4) . . . . ?
Sm1 O8 C10 O7 -37.4(8) 2_666 . . . ?
Sm1 O8 C10 C9 141.9(4) 2_666 . . . ?
N2 C9 C10 O8 -8.4(8) . . . . ?
N2 C9 C10 O7 171.0(5) . . . . ?
Sm2 O9 C11 O14 -173.4(5) 1_455 . . . ?
Sm2 O9 C11 C12 5.5(8) 1_455 . . . ?
Sm1 O14 C11 O9 172.0(5) 1_455 . . . ?
Sm1 O14 C11 C12 -6.9(7) 1_455 . . . ?
Sm1 O11 C12 O16 -176.7(4) 1_455 . . . ?
Sm1 O11 C12 C11 2.4(7) 1_455 . . . ?
Ni3 O16 C12 O11 17.6(8) . . . . ?
Sm2 O16 C12 O11 169.0(5) 1_455 . . . ?
Ni3 O16 C12 C11 -161.5(4) . . . . ?
Sm2 O16 C12 C11 -10.2(6) 1_455 . . . ?
O9 C11 C12 O11 -176.0(5) . . . . ?
O14 C11 C12 O11 3.0(8) . . . . ?
O9 C11 C12 O16 3.2(8) . . . . ?
O14 C11 C12 O16 -177.8(5) . . . . ?
Sm2 O17 C13 O10 -168.6(5) . . . . ?
Sm2 O17 C13 C13 11.1(8) . . . 2_657 ?
Sm2 O10 C13 O17 -168.9(4) 2_657 . . . ?
Sm2 O10 C13 C13 11.4(8) 2_657 . . 2_657 ?
Sm1 O18 C14 O15 159.7(4) 2_656 . . . ?
Sm1 O18 C14 C14 -20.0(8) 2_656 . . 2_656 ?
Sm1 O15 C14 O18 160.1(5) . . . . ?
Sm1 O15 C14 C14 -20.2(8) . . . 2_656 ?
O2 C1 O1 Sm2 -6.0(15) . . . . ?
C2 C1 O1 Sm2 172.0(7) . . . . ?
O1 C1 O2 Ni3 -169.4(5) . . . . ?
C2 C1 O2 Ni3 12.6(7) . . . . ?
O4 C8 O3 Sm2 104.5(8) . . . 2_567 ?
C7 C8 O3 Sm2 -78.3(9) . . . 2_567 ?
O3 C8 O4 Ni3 164.5(5) . . . . ?
C7 C8 O4 Ni3 -12.7(6) . . . . ?
O3 C8 O4 Sm2 10.4(10) . . . 1_455 ?
C7 C8 O4 Sm2 -166.8(4) . . . 1_455 ?
O6 C4 O5 Sm1 -163.7(5) . . . 2_566 ?
C3 C4 O5 Sm1 13.7(10) . . . 2_566 ?
O5 C4 O6 Ni3 172.0(5) . . . . ?
C3 C4 O6 Ni3 -5.4(7) . . . . ?
